data_4314672
loop_
_publ_author_name
'Paraskevi O. Lagaditis'
'Alexandre A. Mikhailine'
'Alan J. Lough'
'Robert H. Morris'

_publ_section_title
;
 Template Synthesis of Iron(II) Complexes Containing Tridentate P-N-S,
 P-N-P, P-N-N, and Tetradentate P-N-N-P Ligands
;
_journal_name_full 'Inorganic Chemistry'
_journal_page_first 1094
_journal_page_last 1102
_journal_paper_doi 10.1021/ic901945c
_journal_volume 49
_journal_year 2010
_chemical_absolute_configuration rmad
_chemical_formula_moiety 'C38 H66 Fe N4 P2, 2(C24 H20 B), C4 H10 O'
_chemical_formula_sum 'C90 H116 B2 Fe N4 O P2'
_chemical_formula_weight 1409.28
_chemical_name_systematic
; 
 ? 
;
_space_group_IT_number 19
_symmetry_cell_setting orthorhombic
_symmetry_space_group_name_Hall 'P 2ac 2ab'
_symmetry_space_group_name_H-M 'P 21 21 21'
_atom_sites_solution_hydrogens geom
_atom_sites_solution_primary direct
_atom_sites_solution_secondary difmap
_audit_creation_method SHELXL-97
_cell_angle_alpha 90.00
_cell_angle_beta 90.00
_cell_angle_gamma 90.00
_cell_formula_units_Z 4
_cell_length_a 12.8806(3)
_cell_length_b 20.8835(4)
_cell_length_c 30.1708(7)
_cell_measurement_reflns_used 37207
_cell_measurement_temperature 150(1)
_cell_measurement_theta_max 27.5
_cell_measurement_theta_min 2.6
_cell_volume 8115.7(3)
_computing_cell_refinement 'Denzo-SMN (Otwinowski & Minor, 1997)'
_computing_data_collection 'Collect (Nonius B.V., 1997-2002)'
_computing_data_reduction Denzo-SMN
_computing_molecular_graphics 'PLATON (Spek, 2003)'
_computing_publication_material 'SHELXTL V6.1'
_computing_structure_refinement 'SHELXTL V6.1 (Sheldrick, 2008)'
_computing_structure_solution 'SIR-92 (Altomare et al., 1994)'
_diffrn_ambient_temperature 150(1)
_diffrn_detector_area_resol_mean 9
_diffrn_measured_fraction_theta_full 0.995
_diffrn_measured_fraction_theta_max 0.995
_diffrn_measurement_device_type 'Nonius KappaCCD'
_diffrn_measurement_method '\f scans and \w scans with \k offsets'
_diffrn_radiation_monochromator graphite
_diffrn_radiation_source 'fine-focus sealed tube'
_diffrn_radiation_type MoK\a
_diffrn_radiation_wavelength 0.71073
_diffrn_reflns_av_R_equivalents 0.0532
_diffrn_reflns_av_sigmaI/netI 0.0985
_diffrn_reflns_limit_h_max 16
_diffrn_reflns_limit_h_min -16
_diffrn_reflns_limit_k_max 27
_diffrn_reflns_limit_k_min -26
_diffrn_reflns_limit_l_max 39
_diffrn_reflns_limit_l_min -39
_diffrn_reflns_number 37207
_diffrn_reflns_theta_full 27.50
_diffrn_reflns_theta_max 27.50
_diffrn_reflns_theta_min 2.57
_diffrn_standards_number 0
_exptl_absorpt_coefficient_mu 0.273
_exptl_absorpt_correction_T_max 0.888
_exptl_absorpt_correction_T_min 0.740
_exptl_absorpt_correction_type multi-scan
_exptl_absorpt_process_details
;
multi-scan from symmetry-related measurements 
 Sortav (Blessing 1995)
;
_exptl_crystal_colour red
_exptl_crystal_density_diffrn 1.153
_exptl_crystal_density_method 'not measured'
_exptl_crystal_description block
_exptl_crystal_F_000 3032
_exptl_crystal_size_max 0.40
_exptl_crystal_size_mid 0.35
_exptl_crystal_size_min 0.24
_refine_diff_density_max 0.677
_refine_diff_density_min -0.455
_refine_diff_density_rms 0.068
_refine_ls_abs_structure_details 'Flack H D (1983), Acta Cryst. A39, 876-881'
_refine_ls_abs_structure_Flack -0.034(17)
_refine_ls_extinction_method none
_refine_ls_goodness_of_fit_ref 1.021
_refine_ls_hydrogen_treatment constr
_refine_ls_matrix_type full
_refine_ls_number_parameters 901
_refine_ls_number_reflns 18309
_refine_ls_number_restraints 6
_refine_ls_restrained_S_all 1.022
_refine_ls_R_factor_all 0.1181
_refine_ls_R_factor_gt 0.0654
_refine_ls_shift/su_max 0.001
_refine_ls_shift/su_mean 0.000
_refine_ls_structure_factor_coef Fsqd
_refine_ls_weighting_details 'calc w=1/[\s^2^(Fo^2^)+(0.0870P)^2^+1.8950P] where P=(Fo^2^+2Fc^2^)/3'
_refine_ls_weighting_scheme calc
_refine_ls_wR_factor_gt 0.1468
_refine_ls_wR_factor_ref 0.1754
_reflns_number_gt 11982
_reflns_number_total 18309
_reflns_threshold_expression I>2\s(I)
_cod_data_source_file ic901945c_si_001_4.cif
_cod_data_source_block 6b
_cod_depositor_comments
;
The following automatic conversions were performed:

'_symmetry_cell_setting' value 'Orthorhombic' changed to
'orthorhombic' according to the built-in table from CIF Core
dictionary named 'cif_core.dic' version 2.4.1 from 2010-06-29.

Automatic conversion script
Id: cif_fix_values 1646 2011-03-28 12:23:43Z adriana 
;
_cod_database_code 4314672

loop_
_symmetry_equiv_pos_as_xyz
'x, y, z'
'-x+1/2, -y, z+1/2'
'x+1/2, -y+1/2, -z'
'-x, y+1/2, -z+1/2'

loop_
_atom_site_label
_atom_site_type_symbol
_atom_site_fract_x
_atom_site_fract_y
_atom_site_fract_z
_atom_site_U_iso_or_equiv
_atom_site_adp_type
_atom_site_occupancy
_atom_site_symmetry_multiplicity
_atom_site_calc_flag
_atom_site_refinement_flags
_atom_site_disorder_assembly
_atom_site_disorder_group
Fe1 Fe 0.27548(4) 0.49492(2) 0.404960(16) 0.02582(13) Uani 1 1 d . . .
P1 P 0.29157(9) 0.41026(4) 0.35703(3) 0.0289(2) Uani 1 1 d . . .
P2 P 0.12208(8) 0.54735(4) 0.39594(3) 0.0303(2) Uani 1 1 d . . .
N1 N 0.4147(3) 0.46614(14) 0.42334(10) 0.0288(7) Uani 1 1 d . . .
N2 N 0.2973(2) 0.55886(13) 0.45212(10) 0.0279(7) Uani 1 1 d . . .
N3 N 0.3338(3) 0.55597(14) 0.36402(10) 0.0284(7) Uani 1 1 d . . .
N4 N 0.2210(3) 0.44010(13) 0.45003(10) 0.0284(7) Uani 1 1 d . . .
C1 C 0.3893(3) 0.36486(17) 0.38898(13) 0.0318(9) Uani 1 1 d . . .
H1A H 0.3543 0.3331 0.4082 0.038 Uiso 1 1 calc R . .
H1B H 0.4359 0.3416 0.3685 0.038 Uiso 1 1 calc R . .
C2 C 0.4503(3) 0.40981(17) 0.41640(12) 0.0293(9) Uani 1 1 d . . .
H2A H 0.5150 0.3971 0.4287 0.035 Uiso 1 1 calc R . .
C3 C 0.4681(3) 0.51386(17) 0.45168(12) 0.0281(8) Uani 1 1 d . . .
H3A H 0.4928 0.5490 0.4318 0.034 Uiso 1 1 calc R . .
C4 C 0.5619(3) 0.4907(2) 0.47810(14) 0.0393(10) Uani 1 1 d . . .
H4A H 0.6168 0.4761 0.4575 0.047 Uiso 1 1 calc R . .
H4B H 0.5415 0.4541 0.4970 0.047 Uiso 1 1 calc R . .
C5 C 0.6039(3) 0.5451(2) 0.50719(15) 0.0445(11) Uani 1 1 d . . .
H5A H 0.6610 0.5286 0.5259 0.053 Uiso 1 1 calc R . .
H5B H 0.6324 0.5793 0.4880 0.053 Uiso 1 1 calc R . .
C6 C 0.5202(4) 0.5727(2) 0.53637(14) 0.0406(10) Uani 1 1 d . . .
H6A H 0.5494 0.6086 0.5538 0.049 Uiso 1 1 calc R . .
H6B H 0.4965 0.5395 0.5575 0.049 Uiso 1 1 calc R . .
C7 C 0.4274(3) 0.59673(18) 0.50971(13) 0.0329(9) Uani 1 1 d . . .
H7A H 0.3729 0.6126 0.5301 0.039 Uiso 1 1 calc R . .
H7B H 0.4491 0.6326 0.4904 0.039 Uiso 1 1 calc R . .
C8 C 0.3850(3) 0.54238(18) 0.48169(12) 0.0311(9) Uani 1 1 d . . .
H8A H 0.3609 0.5079 0.5023 0.037 Uiso 1 1 calc R . .
C9 C 0.2437(3) 0.60971(17) 0.45578(14) 0.0336(9) Uani 1 1 d . . .
H9A H 0.2565 0.6387 0.4794 0.040 Uiso 1 1 calc R . .
C10 C 0.1613(3) 0.62330(19) 0.42296(15) 0.0372(10) Uani 1 1 d . . .
H10A H 0.1874 0.6538 0.4004 0.045 Uiso 1 1 calc R . .
H10B H 0.1008 0.6430 0.4379 0.045 Uiso 1 1 calc R . .
C11 C 0.3597(3) 0.41901(18) 0.30309(13) 0.0351(10) Uani 1 1 d . . .
H11A H 0.3705 0.3744 0.2920 0.042 Uiso 1 1 calc R . .
C12 C 0.4680(3) 0.4484(2) 0.30588(14) 0.0410(11) Uani 1 1 d . . .
H12A H 0.5105 0.4241 0.3274 0.049 Uiso 1 1 calc R . .
H12B H 0.4627 0.4932 0.3164 0.049 Uiso 1 1 calc R . .
C13 C 0.5206(4) 0.4470(2) 0.26012(14) 0.0486(12) Uani 1 1 d . . .
H13A H 0.5886 0.4690 0.2620 0.058 Uiso 1 1 calc R . .
H13B H 0.5334 0.4020 0.2513 0.058 Uiso 1 1 calc R . .
C14 C 0.4543(4) 0.4793(2) 0.22526(15) 0.0551(14) Uani 1 1 d . . .
H14A H 0.4489 0.5255 0.2321 0.066 Uiso 1 1 calc R . .
H14B H 0.4883 0.4749 0.1960 0.066 Uiso 1 1 calc R . .
C15 C 0.3474(4) 0.4509(2) 0.22301(15) 0.0567(14) Uani 1 1 d . . .
H15A H 0.3522 0.4061 0.2126 0.068 Uiso 1 1 calc R . .
H15B H 0.3053 0.4752 0.2013 0.068 Uiso 1 1 calc R . .
C16 C 0.2940(4) 0.4524(2) 0.26769(13) 0.0435(11) Uani 1 1 d . . .
H16A H 0.2258 0.4308 0.2654 0.052 Uiso 1 1 calc R . .
H16B H 0.2817 0.4974 0.2765 0.052 Uiso 1 1 calc R . .
C17 C 0.3669(3) 0.59500(18) 0.34162(13) 0.0326(9) Uani 1 1 d . . .
C18 C 0.4093(4) 0.6430(2) 0.31122(15) 0.0435(11) Uani 1 1 d . . .
H18A H 0.4844 0.6369 0.3083 0.065 Uiso 1 1 calc R . .
H18B H 0.3953 0.6860 0.3229 0.065 Uiso 1 1 calc R . .
H18C H 0.3764 0.6384 0.2821 0.065 Uiso 1 1 calc R . .
C19 C 0.1887(3) 0.41028(17) 0.47879(13) 0.0332(9) Uani 1 1 d . . .
C20 C 0.1403(4) 0.3718(2) 0.51269(14) 0.0489(12) Uani 1 1 d . . .
H20A H 0.0725 0.3901 0.5202 0.073 Uiso 1 1 calc R . .
H20B H 0.1845 0.3712 0.5391 0.073 Uiso 1 1 calc R . .
H20C H 0.1311 0.3280 0.5017 0.073 Uiso 1 1 calc R . .
C21 C 0.1885(3) 0.35067(17) 0.34487(13) 0.0338(9) Uani 1 1 d . . .
H21A H 0.1326 0.3745 0.3288 0.041 Uiso 1 1 calc R . .
C22 C 0.1381(4) 0.3245(2) 0.38723(15) 0.0438(11) Uani 1 1 d . . .
H22A H 0.1147 0.3607 0.4059 0.053 Uiso 1 1 calc R . .
H22B H 0.1903 0.2999 0.4043 0.053 Uiso 1 1 calc R . .
C23 C 0.0448(4) 0.2810(2) 0.37657(16) 0.0508(12) Uani 1 1 d . . .
H23A H 0.0146 0.2645 0.4045 0.061 Uiso 1 1 calc R . .
H23B H -0.0092 0.3062 0.3610 0.061 Uiso 1 1 calc R . .
C24 C 0.0782(5) 0.2252(2) 0.34762(19) 0.0655(16) Uani 1 1 d . . .
H24A H 0.0169 0.1990 0.3398 0.079 Uiso 1 1 calc R . .
H24B H 0.1275 0.1977 0.3641 0.079 Uiso 1 1 calc R . .
C25 C 0.1298(5) 0.2499(2) 0.30547(18) 0.0646(16) Uani 1 1 d . . .
H25A H 0.1556 0.2130 0.2881 0.078 Uiso 1 1 calc R . .
H25B H 0.0773 0.2725 0.2873 0.078 Uiso 1 1 calc R . .
C26 C 0.2196(4) 0.2951(2) 0.31471(16) 0.0509(12) Uani 1 1 d . . .
H26A H 0.2457 0.3124 0.2863 0.061 Uiso 1 1 calc R . .
H26B H 0.2767 0.2708 0.3288 0.061 Uiso 1 1 calc R . .
C31 C 0.0841(3) 0.57436(19) 0.34008(14) 0.0360(10) Uani 1 1 d . . .
H31A H 0.1504 0.5874 0.3254 0.043 Uiso 1 1 calc R . .
C32 C 0.0401(4) 0.5210(2) 0.31105(13) 0.0433(11) Uani 1 1 d . . .
H32A H -0.0297 0.5088 0.3220 0.052 Uiso 1 1 calc R . .
H32B H 0.0855 0.4829 0.3129 0.052 Uiso 1 1 calc R . .
C33 C 0.0322(4) 0.5429(2) 0.26280(15) 0.0550(13) Uani 1 1 d . . .
H33A H 0.0009 0.5083 0.2447 0.066 Uiso 1 1 calc R . .
H33B H 0.1026 0.5516 0.2511 0.066 Uiso 1 1 calc R . .
C34 C -0.0342(4) 0.6034(2) 0.25915(16) 0.0560(13) Uani 1 1 d . . .
H34A H -0.0330 0.6189 0.2281 0.067 Uiso 1 1 calc R . .
H34B H -0.1070 0.5929 0.2668 0.067 Uiso 1 1 calc R . .
C35 C 0.0044(4) 0.6562(2) 0.28963(19) 0.0608(15) Uani 1 1 d . . .
H35A H -0.0442 0.6928 0.2883 0.073 Uiso 1 1 calc R . .
H35B H 0.0731 0.6712 0.2792 0.073 Uiso 1 1 calc R . .
C36 C 0.0138(4) 0.6334(2) 0.33734(16) 0.0489(12) Uani 1 1 d . . .
H36A H -0.0559 0.6228 0.3490 0.059 Uiso 1 1 calc R . .
H36B H 0.0432 0.6682 0.3558 0.059 Uiso 1 1 calc R . .
C41 C -0.0009(3) 0.5277(2) 0.42408(14) 0.0367(10) Uani 1 1 d . . .
H41A H -0.0540 0.5578 0.4118 0.044 Uiso 1 1 calc R . .
C42 C 0.0007(4) 0.5393(2) 0.47465(15) 0.0481(12) Uani 1 1 d . . .
H42A H 0.0520 0.5105 0.4887 0.058 Uiso 1 1 calc R . .
H42B H 0.0217 0.5841 0.4808 0.058 Uiso 1 1 calc R . .
C43 C -0.1079(4) 0.5268(3) 0.49438(16) 0.0532(13) Uani 1 1 d . . .
H43A H -0.1053 0.5329 0.5269 0.064 Uiso 1 1 calc R . .
H43B H -0.1577 0.5582 0.4821 0.064 Uiso 1 1 calc R . .
C44 C -0.1456(4) 0.4600(3) 0.48430(15) 0.0530(13) Uani 1 1 d . . .
H44A H -0.2158 0.4539 0.4969 0.064 Uiso 1 1 calc R . .
H44B H -0.0985 0.4283 0.4981 0.064 Uiso 1 1 calc R . .
C45 C -0.1489(4) 0.4494(3) 0.43446(16) 0.0573(14) Uani 1 1 d . . .
H45A H -0.1994 0.4793 0.4209 0.069 Uiso 1 1 calc R . .
H45B H -0.1719 0.4052 0.4281 0.069 Uiso 1 1 calc R . .
C46 C -0.0401(4) 0.4606(2) 0.41403(15) 0.0451(11) Uani 1 1 d . . .
H46A H 0.0093 0.4288 0.4262 0.054 Uiso 1 1 calc R . .
H46B H -0.0436 0.4545 0.3815 0.054 Uiso 1 1 calc R . .
B1 B 0.6737(5) 0.2364(2) 0.36607(17) 0.0430(13) Uani 1 1 d . . .
C51 C 0.6313(5) 0.2588(2) 0.41567(16) 0.0551(14) Uani 1 1 d . . .
C52 C 0.5304(5) 0.2459(3) 0.43137(19) 0.0709(18) Uani 1 1 d . . .
H52A H 0.4827 0.2239 0.4128 0.085 Uiso 1 1 calc R . .
C53 C 0.4993(7) 0.2648(4) 0.4736(3) 0.104(3) Uani 1 1 d . . .
H53A H 0.4302 0.2562 0.4828 0.125 Uiso 1 1 calc R . .
C54 C 0.5651(10) 0.2955(4) 0.5021(3) 0.128(5) Uani 1 1 d . . .
H54A H 0.5428 0.3063 0.5312 0.153 Uiso 1 1 calc R . .
C55 C 0.6656(8) 0.3106(2) 0.48817(19) 0.096(3) Uani 1 1 d . . .
H55 H 0.7126 0.3325 0.5071 0.116 Uiso 1 1 calc R . .
C56 C 0.6944(6) 0.2924(2) 0.44535(16) 0.0682(17) Uani 1 1 d . . .
H56A H 0.7621 0.3038 0.4356 0.082 Uiso 1 1 calc R . .
C61 C 0.5768(4) 0.2146(2) 0.33469(16) 0.0437(11) Uani 1 1 d . . .
C62 C 0.5401(4) 0.2494(2) 0.29892(14) 0.0420(11) Uani 1 1 d . . .
H62A H 0.5726 0.2892 0.2925 0.050 Uiso 1 1 calc R . .
C63 C 0.4591(4) 0.2299(2) 0.27191(16) 0.0491(12) Uani 1 1 d . . .
H63A H 0.4381 0.2558 0.2476 0.059 Uiso 1 1 calc R . .
C64 C 0.4089(4) 0.1728(3) 0.2803(2) 0.0603(15) Uani 1 1 d . . .
H64A H 0.3524 0.1590 0.2625 0.072 Uiso 1 1 calc R . .
C65 C 0.4441(5) 0.1357(3) 0.3162(2) 0.0719(17) Uani 1 1 d . . .
H65A H 0.4111 0.0961 0.3227 0.086 Uiso 1 1 calc R . .
C66 C 0.5252(4) 0.1560(2) 0.3416(2) 0.0646(16) Uani 1 1 d . . .
H66A H 0.5480 0.1292 0.3652 0.078 Uiso 1 1 calc R . .
C71 C 0.7347(4) 0.2970(2) 0.34188(14) 0.0410(11) Uani 1 1 d . . .
C72 C 0.7073(4) 0.3612(2) 0.34927(15) 0.0502(12) Uani 1 1 d . . .
H72A H 0.6562 0.3702 0.3711 0.060 Uiso 1 1 calc R . .
C73 C 0.7503(5) 0.4117(2) 0.32661(17) 0.0628(16) Uani 1 1 d . . .
H73A H 0.7284 0.4542 0.3327 0.075 Uiso 1 1 calc R . .
C74 C 0.8243(5) 0.4007(3) 0.29543(17) 0.0657(17) Uani 1 1 d . . .
H74A H 0.8546 0.4353 0.2796 0.079 Uiso 1 1 calc R . .
C75 C 0.8547(4) 0.3387(3) 0.28706(17) 0.0627(16) Uani 1 1 d . . .
H75A H 0.9068 0.3307 0.2655 0.075 Uiso 1 1 calc R . .
C76 C 0.8108(4) 0.2884(2) 0.30949(15) 0.0507(12) Uani 1 1 d . . .
H76A H 0.8330 0.2461 0.3027 0.061 Uiso 1 1 calc R . .
C81 C 0.7563(3) 0.17609(19) 0.37170(14) 0.0404(11) Uani 1 1 d . . .
C82 C 0.7685(4) 0.1300(2) 0.33872(14) 0.0485(12) Uani 1 1 d . . .
H82A H 0.7257 0.1321 0.3131 0.058 Uiso 1 1 calc R . .
C83 C 0.8422(4) 0.0804(2) 0.34205(17) 0.0538(13) Uani 1 1 d . . .
H83A H 0.8483 0.0505 0.3185 0.065 Uiso 1 1 calc R . .
C84 C 0.9048(4) 0.0743(2) 0.37801(18) 0.0554(13) Uani 1 1 d . . .
H84A H 0.9541 0.0405 0.3799 0.066 Uiso 1 1 calc R . .
C85 C 0.8947(4) 0.1182(2) 0.41157(18) 0.0548(13) Uani 1 1 d . . .
H85A H 0.9365 0.1146 0.4374 0.066 Uiso 1 1 calc R . .
C86 C 0.8234(4) 0.1681(2) 0.40790(16) 0.0473(11) Uani 1 1 d . . .
H86A H 0.8200 0.1985 0.4313 0.057 Uiso 1 1 calc R . .
B2 B 0.5152(4) 0.7953(2) 0.40987(17) 0.0394(12) Uani 1 1 d . . .
C91 C 0.4107(3) 0.79239(19) 0.37874(14) 0.0358(10) Uani 1 1 d . . .
C92 C 0.3160(4) 0.7643(2) 0.39048(15) 0.0443(11) Uani 1 1 d . . .
H92A H 0.3094 0.7462 0.4192 0.053 Uiso 1 1 calc R . .
C93 C 0.2315(4) 0.7617(2) 0.36220(15) 0.0497(12) Uani 1 1 d . . .
H93A H 0.1683 0.7433 0.3722 0.060 Uiso 1 1 calc R . .
C94 C 0.2383(4) 0.7859(2) 0.31919(16) 0.0481(12) Uani 1 1 d . . .
H94A H 0.1805 0.7840 0.2997 0.058 Uiso 1 1 calc R . .
C95 C 0.3322(4) 0.8130(2) 0.30549(14) 0.0428(11) Uani 1 1 d . . .
H95A H 0.3399 0.8288 0.2762 0.051 Uiso 1 1 calc R . .
C96 C 0.4135(4) 0.8165(2) 0.33515(14) 0.0419(11) Uani 1 1 d . . .
H96A H 0.4757 0.8365 0.3255 0.050 Uiso 1 1 calc R . .
C101 C 0.4943(4) 0.78078(19) 0.46305(15) 0.0403(11) Uani 1 1 d . . .
C102 C 0.4048(4) 0.8012(2) 0.48513(16) 0.0498(12) Uani 1 1 d . . .
H10C H 0.3533 0.8239 0.4689 0.060 Uiso 1 1 calc R . .
C103 C 0.3884(5) 0.7895(2) 0.53057(17) 0.0600(14) Uani 1 1 d . . .
H10D H 0.3263 0.8033 0.5446 0.072 Uiso 1 1 calc R . .
C104 C 0.4635(6) 0.7576(3) 0.55443(17) 0.0673(18) Uani 1 1 d . . .
H10E H 0.4521 0.7481 0.5848 0.081 Uiso 1 1 calc R . .
C105 C 0.5543(5) 0.7398(2) 0.53465(17) 0.0576(14) Uani 1 1 d . . .
H10F H 0.6073 0.7194 0.5514 0.069 Uiso 1 1 calc R . .
C106 C 0.5684(4) 0.7515(2) 0.48990(15) 0.0470(12) Uani 1 1 d . . .
H10G H 0.6322 0.7389 0.4768 0.056 Uiso 1 1 calc R . .
C111 C 0.5652(4) 0.86798(19) 0.40812(14) 0.0410(10) Uani 1 1 d . . .
C112 C 0.5041(4) 0.9221(2) 0.40087(15) 0.0474(11) Uani 1 1 d . . .
H11B H 0.4316 0.9164 0.3965 0.057 Uiso 1 1 calc R . .
C113 C 0.5443(4) 0.9844(2) 0.39977(15) 0.0485(12) Uani 1 1 d . . .
H11C H 0.4994 1.0198 0.3948 0.058 Uiso 1 1 calc R . .
C114 C 0.6489(4) 0.9941(2) 0.40592(14) 0.0507(12) Uani 1 1 d . . .
H11D H 0.6774 1.0360 0.4045 0.061 Uiso 1 1 calc R . .
C115 C 0.7114(4) 0.9423(2) 0.41411(16) 0.0581(14) Uani 1 1 d . . .
H11E H 0.7837 0.9484 0.4187 0.070 Uiso 1 1 calc R . .
C116 C 0.6694(4) 0.8801(2) 0.41584(16) 0.0549(13) Uani 1 1 d . . .
H11F H 0.7141 0.8452 0.4225 0.066 Uiso 1 1 calc R . .
C121 C 0.5922(4) 0.7415(2) 0.38802(14) 0.0399(10) Uani 1 1 d . . .
C122 C 0.6626(4) 0.7541(2) 0.35340(17) 0.0541(13) Uani 1 1 d . . .
H12C H 0.6713 0.7972 0.3440 0.065 Uiso 1 1 calc R . .
C123 C 0.7192(4) 0.7074(3) 0.33266(19) 0.0659(15) Uani 1 1 d . . .
H12D H 0.7652 0.7191 0.3094 0.079 Uiso 1 1 calc R . .
C124 C 0.7112(4) 0.6441(3) 0.34465(17) 0.0596(14) Uani 1 1 d . . .
H12E H 0.7513 0.6121 0.3302 0.072 Uiso 1 1 calc R . .
C125 C 0.6446(4) 0.6288(2) 0.37758(18) 0.0570(13) Uani 1 1 d . . .
H12F H 0.6381 0.5854 0.3866 0.068 Uiso 1 1 calc R . .
C126 C 0.5841(4) 0.6766(2) 0.39885(16) 0.0475(11) Uani 1 1 d . . .
H12G H 0.5364 0.6640 0.4212 0.057 Uiso 1 1 calc R . .
O1 O 0.0638(6) 0.9304(4) 0.3246(3) 0.185(3) Uani 1 1 d . . .
C27 C 0.1578(7) 0.9502(5) 0.3498(3) 0.126(3) Uani 1 1 d . . .
H27A H 0.1376 0.9761 0.3759 0.152 Uiso 1 1 calc R . .
H27B H 0.1960 0.9119 0.3604 0.152 Uiso 1 1 calc R . .
C28 C 0.2211(8) 0.9866(5) 0.3213(4) 0.187(5) Uani 1 1 d U . .
H28A H 0.2832 1.0008 0.3374 0.281 Uiso 1 1 calc R . .
H28B H 0.1824 1.0240 0.3108 0.281 Uiso 1 1 calc R . .
H28C H 0.2419 0.9603 0.2959 0.281 Uiso 1 1 calc R . .
C29 C -0.0117(9) 0.8863(4) 0.3383(3) 0.138(4) Uani 1 1 d . . .
H29A H 0.0251 0.8472 0.3482 0.166 Uiso 1 1 calc R . .
H29B H -0.0466 0.9045 0.3647 0.166 Uiso 1 1 calc R . .
C30 C -0.0883(6) 0.8674(5) 0.3090(4) 0.152(5) Uani 1 1 d . . .
H30A H -0.1348 0.8369 0.3237 0.227 Uiso 1 1 calc R . .
H30B H -0.0564 0.8469 0.2832 0.227 Uiso 1 1 calc R . .
H30C H -0.1281 0.9049 0.2994 0.227 Uiso 1 1 calc R . .

loop_
_atom_site_aniso_label
_atom_site_aniso_U_11
_atom_site_aniso_U_22
_atom_site_aniso_U_33
_atom_site_aniso_U_23
_atom_site_aniso_U_13
_atom_site_aniso_U_12
Fe1 0.0294(3) 0.0220(2) 0.0260(2) 0.0007(2) 0.0012(2) -0.0003(2)
P1 0.0370(6) 0.0238(4) 0.0259(5) -0.0018(4) -0.0005(5) 0.0032(5)
P2 0.0293(5) 0.0241(5) 0.0374(6) -0.0004(4) 0.0003(5) -0.0003(4)
N1 0.0316(18) 0.0256(16) 0.0293(17) 0.0018(13) 0.0011(14) 0.0014(15)
N2 0.0298(18) 0.0266(16) 0.0273(16) -0.0017(12) 0.0007(14) -0.0042(15)
N3 0.0306(18) 0.0269(16) 0.0277(17) 0.0003(14) 0.0014(14) 0.0017(15)
N4 0.0338(18) 0.0213(14) 0.0301(17) -0.0027(13) -0.0008(16) -0.0011(15)
C1 0.037(2) 0.0213(17) 0.037(2) -0.0021(16) -0.0016(18) 0.0039(17)
C2 0.029(2) 0.0291(19) 0.030(2) 0.0046(16) 0.0009(17) 0.0069(18)
C3 0.027(2) 0.0247(19) 0.032(2) 0.0006(15) -0.0017(16) -0.0036(17)
C4 0.039(2) 0.042(2) 0.037(2) -0.0075(19) -0.0045(19) 0.003(2)
C5 0.039(3) 0.046(2) 0.048(3) -0.002(2) -0.014(2) -0.005(2)
C6 0.051(3) 0.038(2) 0.032(2) -0.0026(18) -0.009(2) -0.004(2)
C7 0.040(2) 0.030(2) 0.029(2) 0.0000(16) 0.0007(18) -0.0058(19)
C8 0.039(2) 0.0292(19) 0.0250(19) -0.0011(16) -0.0013(18) -0.0009(19)
C9 0.034(2) 0.0251(18) 0.042(2) -0.0036(16) 0.0049(19) -0.0044(18)
C10 0.029(2) 0.028(2) 0.055(3) -0.0019(18) -0.008(2) 0.0020(18)
C11 0.046(3) 0.028(2) 0.031(2) -0.0033(16) 0.0059(19) 0.0073(19)
C12 0.047(3) 0.040(2) 0.036(2) -0.0012(19) 0.015(2) 0.006(2)
C13 0.055(3) 0.051(3) 0.040(3) 0.000(2) 0.017(2) 0.005(2)
C14 0.073(4) 0.057(3) 0.035(2) 0.009(2) 0.018(3) 0.002(3)
C15 0.084(4) 0.056(3) 0.030(2) 0.004(2) 0.001(3) 0.013(3)
C16 0.058(3) 0.040(2) 0.032(2) 0.0007(18) 0.002(2) 0.010(2)
C17 0.038(2) 0.0253(19) 0.035(2) -0.0022(17) 0.0067(19) 0.0035(19)
C18 0.050(3) 0.037(2) 0.043(3) 0.006(2) 0.010(2) -0.007(2)
C19 0.038(2) 0.0256(18) 0.036(2) 0.0022(17) -0.0043(19) -0.0037(19)
C20 0.066(3) 0.045(3) 0.036(2) 0.014(2) 0.008(2) -0.011(2)
C21 0.044(3) 0.0252(18) 0.032(2) -0.0044(16) -0.0056(19) 0.0013(19)
C22 0.053(3) 0.036(2) 0.042(3) -0.0017(19) -0.003(2) -0.011(2)
C23 0.061(3) 0.050(3) 0.042(3) -0.006(2) -0.001(2) -0.018(3)
C24 0.069(4) 0.050(3) 0.078(4) -0.013(3) 0.003(3) -0.031(3)
C25 0.077(4) 0.050(3) 0.066(3) -0.032(3) 0.002(3) -0.017(3)
C26 0.062(3) 0.039(2) 0.052(3) -0.018(2) 0.010(3) -0.007(3)
C31 0.034(2) 0.034(2) 0.040(2) 0.0086(18) -0.0005(19) 0.001(2)
C32 0.058(3) 0.042(2) 0.030(2) 0.0023(18) -0.002(2) 0.009(2)
C33 0.071(4) 0.057(3) 0.037(3) 0.008(2) 0.002(2) 0.019(3)
C34 0.061(3) 0.064(3) 0.043(3) 0.015(2) -0.008(3) 0.008(3)
C35 0.054(3) 0.042(3) 0.086(4) 0.022(3) -0.017(3) 0.007(3)
C36 0.051(3) 0.039(2) 0.056(3) -0.006(2) -0.020(2) 0.008(2)
C41 0.031(2) 0.041(2) 0.038(2) 0.0001(18) -0.0005(19) -0.007(2)
C42 0.041(3) 0.057(3) 0.047(3) -0.013(2) 0.008(2) -0.005(2)
C43 0.044(3) 0.072(3) 0.044(3) -0.004(2) 0.009(2) 0.001(3)
C44 0.045(3) 0.075(3) 0.039(3) 0.013(2) 0.003(2) 0.000(3)
C45 0.053(3) 0.059(3) 0.060(3) 0.004(3) 0.002(3) -0.028(3)
C46 0.045(3) 0.047(2) 0.043(3) 0.000(2) 0.005(2) -0.010(2)
B1 0.053(3) 0.038(3) 0.038(3) 0.010(2) 0.009(3) 0.002(3)
C51 0.083(4) 0.030(2) 0.052(3) 0.015(2) 0.018(3) 0.017(3)
C52 0.077(4) 0.068(3) 0.068(4) 0.045(3) 0.028(3) 0.039(3)
C53 0.146(7) 0.091(5) 0.074(5) 0.057(4) 0.067(5) 0.081(5)
C54 0.254(13) 0.074(5) 0.055(4) 0.035(4) 0.066(7) 0.090(7)
C55 0.214(9) 0.037(3) 0.039(3) 0.002(2) 0.020(5) 0.014(4)
C56 0.131(5) 0.031(2) 0.043(3) 0.000(2) 0.012(3) -0.003(3)
C61 0.042(3) 0.036(2) 0.053(3) 0.006(2) 0.005(2) 0.002(2)
C62 0.043(3) 0.040(2) 0.043(3) -0.002(2) 0.009(2) -0.003(2)
C63 0.047(3) 0.054(3) 0.046(3) -0.013(2) 0.005(2) 0.004(3)
C64 0.039(3) 0.060(3) 0.082(4) -0.020(3) -0.001(3) -0.002(3)
C65 0.056(4) 0.046(3) 0.114(5) 0.002(3) 0.001(4) -0.011(3)
C66 0.054(3) 0.047(3) 0.093(4) 0.023(3) -0.010(3) -0.006(3)
C71 0.044(3) 0.044(2) 0.035(2) 0.0076(19) -0.003(2) -0.007(2)
C72 0.061(3) 0.046(2) 0.044(3) 0.009(2) -0.002(2) -0.011(3)
C73 0.090(4) 0.052(3) 0.046(3) 0.014(2) -0.016(3) -0.023(3)
C74 0.077(4) 0.073(4) 0.047(3) 0.024(3) -0.022(3) -0.043(3)
C75 0.052(3) 0.093(4) 0.043(3) 0.021(3) 0.001(2) -0.030(3)
C76 0.053(3) 0.065(3) 0.035(2) 0.009(2) -0.003(2) -0.008(3)
C81 0.047(3) 0.037(2) 0.037(2) 0.0052(18) 0.007(2) -0.004(2)
C82 0.057(3) 0.053(3) 0.036(2) 0.001(2) 0.002(2) -0.005(3)
C83 0.064(3) 0.045(3) 0.053(3) -0.007(2) 0.017(3) 0.009(3)
C84 0.044(3) 0.050(3) 0.072(4) 0.014(3) 0.008(3) 0.004(2)
C85 0.049(3) 0.056(3) 0.060(3) 0.009(3) -0.016(3) -0.001(3)
C86 0.048(3) 0.042(2) 0.052(3) 0.000(2) -0.004(2) -0.015(2)
B2 0.041(3) 0.034(2) 0.043(3) 0.003(2) -0.003(2) -0.012(2)
C91 0.043(3) 0.030(2) 0.035(2) 0.0006(17) 0.0030(19) -0.007(2)
C92 0.052(3) 0.043(2) 0.038(2) 0.0073(19) 0.000(2) -0.012(2)
C93 0.050(3) 0.051(3) 0.048(3) 0.014(2) 0.004(2) -0.015(2)
C94 0.049(3) 0.049(3) 0.046(3) 0.011(2) -0.007(2) -0.010(2)
C95 0.051(3) 0.044(2) 0.033(2) 0.0045(19) 0.002(2) -0.006(2)
C96 0.043(3) 0.040(2) 0.043(3) 0.0009(19) 0.001(2) -0.014(2)
C101 0.048(3) 0.030(2) 0.042(2) 0.0003(19) 0.000(2) -0.013(2)
C102 0.059(3) 0.050(3) 0.040(3) 0.003(2) 0.001(2) -0.013(3)
C103 0.072(4) 0.062(3) 0.047(3) -0.009(3) 0.010(3) -0.024(3)
C104 0.109(5) 0.056(3) 0.037(3) 0.003(2) -0.006(3) -0.050(4)
C105 0.088(4) 0.042(3) 0.043(3) 0.000(2) -0.015(3) -0.021(3)
C106 0.063(3) 0.033(2) 0.045(3) 0.002(2) -0.012(2) -0.014(2)
C111 0.052(3) 0.039(2) 0.032(2) 0.0059(19) -0.005(2) -0.009(2)
C112 0.053(3) 0.044(2) 0.045(3) -0.003(2) 0.005(2) -0.012(2)
C113 0.068(3) 0.033(2) 0.045(3) 0.0030(19) 0.004(2) -0.008(2)
C114 0.074(3) 0.040(2) 0.038(2) 0.006(2) -0.003(2) -0.027(3)
C115 0.062(3) 0.051(3) 0.060(3) 0.015(2) -0.022(3) -0.018(3)
C116 0.060(3) 0.049(3) 0.056(3) 0.016(2) -0.020(3) -0.020(3)
C121 0.041(3) 0.040(2) 0.038(2) 0.0047(19) -0.004(2) -0.009(2)
C122 0.048(3) 0.057(3) 0.058(3) 0.010(2) 0.011(3) -0.010(3)
C123 0.047(3) 0.078(4) 0.073(4) 0.007(3) 0.021(3) -0.005(3)
C124 0.051(3) 0.066(3) 0.062(3) -0.010(3) 0.019(3) 0.000(3)
C125 0.057(3) 0.047(3) 0.067(3) -0.008(2) 0.004(3) 0.000(3)
C126 0.048(3) 0.045(2) 0.050(3) -0.004(2) 0.008(2) -0.010(2)
O1 0.114(5) 0.201(7) 0.240(9) 0.107(7) -0.025(6) -0.010(6)
C27 0.102(7) 0.124(7) 0.153(8) 0.027(6) 0.033(7) -0.011(6)
C28 0.137(8) 0.175(9) 0.251(12) 0.065(9) -0.023(8) -0.059(8)
C29 0.202(12) 0.073(5) 0.141(8) 0.002(5) 0.064(9) -0.018(7)
C30 0.044(4) 0.128(7) 0.283(14) -0.027(9) -0.037(7) -0.013(5)

loop_
_atom_type_symbol
_atom_type_description
_atom_type_scat_dispersion_real
_atom_type_scat_dispersion_imag
_atom_type_scat_source
C C 0.0033 0.0016 'International Tables Vol C Tables 4.2.6.8 and 6.1.1.4'
H H 0.0000 0.0000 'International Tables Vol C Tables 4.2.6.8 and 6.1.1.4'
B B 0.0013 0.0007 'International Tables Vol C Tables 4.2.6.8 and 6.1.1.4'
P P 0.1023 0.0942 'International Tables Vol C Tables 4.2.6.8 and 6.1.1.4'
N N 0.0061 0.0033 'International Tables Vol C Tables 4.2.6.8 and 6.1.1.4'
Fe Fe 0.3463 0.8444 'International Tables Vol C Tables 4.2.6.8 and 6.1.1.4'
O O 0.0106 0.0060 'International Tables Vol C Tables 4.2.6.8 and 6.1.1.4'

loop_
_geom_angle_atom_site_label_1
_geom_angle_atom_site_label_2
_geom_angle_atom_site_label_3
_geom_angle
_geom_angle_site_symmetry_1
_geom_angle_site_symmetry_3
_geom_angle_publ_flag
N4 Fe1 N3 174.44(13) . . ?
N4 Fe1 N1 87.21(14) . . ?
N3 Fe1 N1 91.55(13) . . ?
N4 Fe1 N2 86.83(12) . . ?
N3 Fe1 N2 87.63(12) . . ?
N1 Fe1 N2 82.73(13) . . ?
N4 Fe1 P2 93.12(10) . . ?
N3 Fe1 P2 86.78(10) . . ?
N1 Fe1 P2 166.06(10) . . ?
N2 Fe1 P2 83.37(10) . . ?
N4 Fe1 P1 91.15(9) . . ?
N3 Fe1 P1 94.05(9) . . ?
N1 Fe1 P1 81.96(9) . . ?
N2 Fe1 P1 164.64(10) . . ?
P2 Fe1 P1 111.96(4) . . ?
C1 P1 C21 104.28(18) . . ?
C1 P1 C11 100.70(19) . . ?
C21 P1 C11 103.36(18) . . ?
C1 P1 Fe1 97.36(12) . . ?
C21 P1 Fe1 125.21(13) . . ?
C11 P1 Fe1 121.27(13) . . ?
C41 P2 C31 105.1(2) . . ?
C41 P2 C10 102.8(2) . . ?
C31 P2 C10 102.28(19) . . ?
C41 P2 Fe1 125.74(14) . . ?
C31 P2 Fe1 119.16(14) . . ?
C10 P2 Fe1 97.01(13) . . ?
C2 N1 C3 123.1(3) . . ?
C2 N1 Fe1 124.1(3) . . ?
C3 N1 Fe1 112.3(2) . . ?
C9 N2 C8 123.8(3) . . ?
C9 N2 Fe1 123.4(3) . . ?
C8 N2 Fe1 112.8(2) . . ?
C17 N3 Fe1 175.8(3) . . ?
C19 N4 Fe1 175.9(3) . . ?
C2 C1 P1 109.2(2) . . ?
N1 C2 C1 119.0(3) . . ?
N1 C3 C8 106.2(3) . . ?
N1 C3 C4 117.1(3) . . ?
C8 C3 C4 111.7(3) . . ?
C3 C4 C5 110.1(3) . . ?
C6 C5 C4 111.4(4) . . ?
C5 C6 C7 112.2(3) . . ?
C8 C7 C6 109.3(3) . . ?
N2 C8 C7 115.9(3) . . ?
N2 C8 C3 105.6(3) . . ?
C7 C8 C3 111.7(3) . . ?
N2 C9 C10 119.5(4) . . ?
C9 C10 P2 109.0(3) . . ?
C12 C11 C16 111.2(3) . . ?
C12 C11 P1 115.0(3) . . ?
C16 C11 P1 113.2(3) . . ?
C11 C12 C13 110.2(4) . . ?
C14 C13 C12 111.5(4) . . ?
C15 C14 C13 111.9(4) . . ?
C14 C15 C16 111.6(4) . . ?
C15 C16 C11 111.2(4) . . ?
N3 C17 C18 177.4(4) . . ?
N4 C19 C20 175.1(5) . . ?
C26 C21 C22 109.7(3) . . ?
C26 C21 P1 116.0(3) . . ?
C22 C21 P1 112.1(3) . . ?
C21 C22 C23 111.5(4) . . ?
C24 C23 C22 110.6(4) . . ?
C23 C24 C25 110.1(4) . . ?
C26 C25 C24 112.9(4) . . ?
C25 C26 C21 112.4(4) . . ?
C32 C31 C36 109.7(4) . . ?
C32 C31 P2 113.6(3) . . ?
C36 C31 P2 116.9(3) . . ?
C31 C32 C33 110.7(4) . . ?
C32 C33 C34 110.6(4) . . ?
C35 C34 C33 111.9(4) . . ?
C34 C35 C36 111.9(4) . . ?
C35 C36 C31 110.5(4) . . ?
C46 C41 C42 110.2(4) . . ?
C46 C41 P2 113.5(3) . . ?
C42 C41 P2 114.1(3) . . ?
C43 C42 C41 110.0(4) . . ?
C44 C43 C42 111.8(4) . . ?
C43 C44 C45 110.1(4) . . ?
C44 C45 C46 110.3(4) . . ?
C41 C46 C45 111.1(4) . . ?
C61 B1 C81 109.8(4) . . ?
C61 B1 C71 108.7(4) . . ?
C81 B1 C71 108.7(4) . . ?
C61 B1 C51 110.5(4) . . ?
C81 B1 C51 109.4(4) . . ?
C71 B1 C51 109.8(4) . . ?
C56 C51 C52 114.6(5) . . ?
C56 C51 B1 121.8(5) . . ?
C52 C51 B1 123.6(5) . . ?
C53 C52 C51 121.3(7) . . ?
C54 C53 C52 122.0(8) . . ?
C53 C54 C55 119.3(7) . . ?
C54 C55 C56 117.6(8) . . ?
C55 C56 C51 125.0(7) . . ?
C62 C61 C66 114.3(5) . . ?
C62 C61 B1 124.5(4) . . ?
C66 C61 B1 121.2(4) . . ?
C61 C62 C63 124.1(4) . . ?
C64 C63 C62 120.0(5) . . ?
C63 C64 C65 117.8(5) . . ?
C66 C65 C64 120.6(5) . . ?
C65 C66 C61 123.2(5) . . ?
C76 C71 C72 114.3(4) . . ?
C76 C71 B1 122.8(4) . . ?
C72 C71 B1 122.6(4) . . ?
C73 C72 C71 123.5(5) . . ?
C74 C73 C72 119.9(5) . . ?
C73 C74 C75 119.1(5) . . ?
C76 C75 C74 120.9(5) . . ?
C75 C76 C71 122.3(5) . . ?
C82 C81 C86 113.9(4) . . ?
C82 C81 B1 121.6(4) . . ?
C86 C81 B1 124.4(4) . . ?
C81 C82 C83 122.2(4) . . ?
C84 C83 C82 121.8(5) . . ?
C83 C84 C85 118.0(5) . . ?
C84 C85 C86 120.2(5) . . ?
C85 C86 C81 123.8(4) . . ?
C121 B2 C91 104.0(3) . . ?
C121 B2 C111 112.5(4) . . ?
C91 B2 C111 109.6(4) . . ?
C121 B2 C101 111.3(4) . . ?
C91 B2 C101 114.5(4) . . ?
C111 B2 C101 105.2(3) . . ?
C92 C91 C96 114.1(4) . . ?
C92 C91 B2 125.8(4) . . ?
C96 C91 B2 120.0(4) . . ?
C93 C92 C91 123.1(4) . . ?
C92 C93 C94 120.6(4) . . ?
C93 C94 C95 118.4(4) . . ?
C96 C95 C94 119.1(4) . . ?
C95 C96 C91 124.6(4) . . ?
C106 C101 C102 115.0(4) . . ?
C106 C101 B2 122.2(4) . . ?
C102 C101 B2 122.7(4) . . ?
C101 C102 C103 122.3(5) . . ?
C104 C103 C102 119.2(6) . . ?
C105 C104 C103 120.4(5) . . ?
C104 C105 C106 119.4(6) . . ?
C105 C106 C101 123.7(5) . . ?
C116 C111 C112 115.2(4) . . ?
C116 C111 B2 122.7(4) . . ?
C112 C111 B2 122.1(4) . . ?
C111 C112 C113 123.2(5) . . ?
C114 C113 C112 119.8(5) . . ?
C115 C114 C113 118.8(4) . . ?
C114 C115 C116 120.7(5) . . ?
C111 C116 C115 122.3(5) . . ?
C126 C121 C122 113.8(4) . . ?
C126 C121 B2 121.7(4) . . ?
C122 C121 B2 124.1(4) . . ?
C123 C122 C121 123.3(5) . . ?
C122 C123 C124 121.7(5) . . ?
C125 C124 C123 117.9(5) . . ?
C124 C125 C126 121.0(5) . . ?
C121 C126 C125 122.3(4) . . ?
C29 O1 C27 126.6(8) . . ?
C28 C27 O1 107.9(9) . . ?
C30 C29 O1 119.7(9) . . ?

loop_
_geom_bond_atom_site_label_1
_geom_bond_atom_site_label_2
_geom_bond_distance
_geom_bond_site_symmetry_2
_geom_bond_publ_flag
Fe1 N4 1.911(3) . ?
Fe1 N3 1.928(3) . ?
Fe1 N1 1.971(3) . ?
Fe1 N2 1.971(3) . ?
Fe1 P2 2.2752(11) . ?
Fe1 P1 2.2936(10) . ?
P1 C1 1.847(4) . ?
P1 C21 1.856(4) . ?
P1 C11 1.858(4) . ?
P2 C41 1.843(4) . ?
P2 C31 1.843(4) . ?
P2 C10 1.854(4) . ?
N1 C2 1.280(5) . ?
N1 C3 1.482(5) . ?
N2 C9 1.272(5) . ?
N2 C8 1.479(5) . ?
N3 C17 1.141(5) . ?
N4 C19 1.146(5) . ?
C1 C2 1.477(5) . ?
C3 C8 1.524(5) . ?
C3 C4 1.526(5) . ?
C4 C5 1.534(6) . ?
C5 C6 1.506(6) . ?
C6 C7 1.525(6) . ?
C7 C8 1.517(5) . ?
C9 C10 1.479(6) . ?
C11 C12 1.525(6) . ?
C11 C16 1.530(6) . ?
C12 C13 1.539(6) . ?
C13 C14 1.513(7) . ?
C14 C15 1.501(7) . ?
C15 C16 1.514(6) . ?
C17 C18 1.465(6) . ?
C19 C20 1.442(5) . ?
C21 C26 1.528(5) . ?
C21 C22 1.534(6) . ?
C22 C23 1.540(6) . ?
C23 C24 1.519(7) . ?
C24 C25 1.525(7) . ?
C25 C26 1.518(7) . ?
C31 C32 1.526(6) . ?
C31 C36 1.532(6) . ?
C32 C33 1.529(6) . ?
C33 C34 1.531(7) . ?
C34 C35 1.519(7) . ?
C35 C36 1.521(7) . ?
C41 C46 1.520(6) . ?
C41 C42 1.545(6) . ?
C42 C43 1.543(6) . ?
C43 C44 1.507(7) . ?
C44 C45 1.520(7) . ?
C45 C46 1.549(6) . ?
B1 C61 1.632(7) . ?
B1 C81 1.658(7) . ?
B1 C71 1.659(6) . ?
B1 C51 1.660(7) . ?
C51 C56 1.399(8) . ?
C51 C52 1.408(8) . ?
C52 C53 1.392(9) . ?
C53 C54 1.368(13) . ?
C54 C55 1.397(13) . ?
C55 C56 1.397(8) . ?
C61 C62 1.384(6) . ?
C61 C66 1.409(7) . ?
C62 C63 1.386(6) . ?
C63 C64 1.379(7) . ?
C64 C65 1.407(8) . ?
C65 C66 1.363(8) . ?
C71 C76 1.396(6) . ?
C71 C72 1.404(6) . ?
C72 C73 1.373(6) . ?
C73 C74 1.359(8) . ?
C74 C75 1.374(8) . ?
C75 C76 1.373(7) . ?
C81 C82 1.393(6) . ?
C81 C86 1.402(6) . ?
C82 C83 1.408(7) . ?
C83 C84 1.358(7) . ?
C84 C85 1.372(7) . ?
C85 C86 1.394(7) . ?
B2 C121 1.636(7) . ?
B2 C91 1.643(7) . ?
B2 C111 1.650(6) . ?
B2 C101 1.655(7) . ?
C91 C92 1.398(6) . ?
C91 C96 1.409(6) . ?
C92 C93 1.384(7) . ?
C93 C94 1.395(6) . ?
C94 C95 1.397(6) . ?
C95 C96 1.380(6) . ?
C101 C106 1.393(6) . ?
C101 C102 1.399(7) . ?
C102 C103 1.409(6) . ?
C103 C104 1.377(8) . ?
C104 C105 1.365(8) . ?
C105 C106 1.384(7) . ?
C111 C116 1.386(7) . ?
C111 C112 1.394(6) . ?
C112 C113 1.400(6) . ?
C113 C114 1.376(7) . ?
C114 C115 1.371(7) . ?
C115 C116 1.408(6) . ?
C121 C126 1.398(6) . ?
C121 C122 1.408(6) . ?
C122 C123 1.369(7) . ?
C123 C124 1.375(7) . ?
C124 C125 1.351(7) . ?
C125 C126 1.419(7) . ?
O1 C29 1.402(10) . ?
O1 C27 1.489(11) . ?
C27 C28 1.408(12) . ?
C29 C30 1.383(12) . ?
